data_7715517
loop_
_publ_author_name
'Hsu, Ming-Chi'
'Lin, Ru Yan'
'Sun, Tzu-Yen'
'Huang, Yu-Xin'
'Li, Min-Sian'
'Li, Yu-Huei'
'Chen, Hui-Lung'
'Shieh, Minghuey'

_publ_section_title
;
 Inorganic-organic hybrid Cu-dipyridyl semiconducting polymers based on
 the redox-active cluster [SFe<sub>3</sub>(CO)<sub>9</sub>]<sup>2-</sup>:
 filling the gap in iron carbonyl chalcogenide polymers.
;
_journal_issue 17
_journal_name_full 'Dalton transactions (Cambridge, England : 2003)'
_journal_page_first 7303
_journal_page_last 7314
_journal_paper_doi 10.1039/d4dt00254g
_journal_volume 53
_journal_year 2024
_chemical_formula_moiety 'C132 H96 Cu8 Fe12 N16 O36 S4'
_chemical_formula_sum 'C132 H96 Cu8 Fe12 N16 O36 S4'
_chemical_formula_weight 3789.00
_space_group_crystal_system monoclinic
_space_group_IT_number 14
_space_group_name_Hall '-P 2ybc'
_space_group_name_H-M_alt 'P 1 21/c 1'
_atom_sites_solution_hydrogens geom
_atom_sites_solution_primary direct
_atom_sites_solution_secondary difmap
_audit_creation_method SHELXL-2014/7
_audit_update_record
;
2023-12-25 deposited with the CCDC.	2024-03-25 downloaded from the CCDC.
;
_cell_angle_alpha 90
_cell_angle_beta 94.0330(10)
_cell_angle_gamma 90
_cell_formula_units_Z 2
_cell_length_a 32.1519(9)
_cell_length_b 11.8405(3)
_cell_length_c 19.0752(6)
_cell_measurement_reflns_used 9738
_cell_measurement_temperature 200(2)
_cell_measurement_theta_max 25.036
_cell_measurement_theta_min 2.275
_cell_volume 7243.8(4)
_computing_molecular_graphics 'Ortep-3 for Windows (Farrugia, 1997)'
_computing_publication_material 'WinGX publication routines (Farrugia, 1999)'
_computing_structure_refinement 'SHELXL-2014/7 (Sheldrick, 2014)'
_computing_structure_solution 'SHELXL-2014/7 (Sheldrick, 2014)'
_diffrn_ambient_temperature 200(2)
_diffrn_measured_fraction_theta_full 0.995
_diffrn_measured_fraction_theta_max 0.995
_diffrn_measurement_device_type 'D8 Venture'
_diffrn_measurement_method 'phi scan & omega scan'
_diffrn_radiation_type MoK\a
_diffrn_radiation_wavelength 0.71073
_diffrn_reflns_av_R_equivalents 0.0593
_diffrn_reflns_av_unetI/netI 0.0330
_diffrn_reflns_Laue_measured_fraction_full 0.995
_diffrn_reflns_Laue_measured_fraction_max 0.995
_diffrn_reflns_limit_h_max 36
_diffrn_reflns_limit_h_min -38
_diffrn_reflns_limit_k_max 14
_diffrn_reflns_limit_k_min -13
_diffrn_reflns_limit_l_max 22
_diffrn_reflns_limit_l_min -22
_diffrn_reflns_number 107633
_diffrn_reflns_point_group_measured_fraction_full 0.995
_diffrn_reflns_point_group_measured_fraction_max 0.995
_diffrn_reflns_theta_full 25.099
_diffrn_reflns_theta_max 25.099
_diffrn_reflns_theta_min 1.905
_diffrn_source 'fine-focus sealed tube'
_exptl_absorpt_coefficient_mu 2.444
_exptl_absorpt_correction_T_max 0.9528
_exptl_absorpt_correction_T_min 0.7418
_exptl_absorpt_correction_type multi-scan
_exptl_absorpt_process_details SADABS
_exptl_crystal_colour black
_exptl_crystal_density_diffrn 1.737
_exptl_crystal_density_method 'not measured'
_exptl_crystal_description prism
_exptl_crystal_F_000 3792
_exptl_crystal_size_max 0.130
_exptl_crystal_size_mid 0.120
_exptl_crystal_size_min 0.020
_refine_diff_density_max 1.238
_refine_diff_density_min -0.772
_refine_diff_density_rms 0.078
_refine_ls_extinction_method none
_refine_ls_goodness_of_fit_ref 1.029
_refine_ls_hydrogen_treatment constr
_refine_ls_matrix_type full
_refine_ls_number_parameters 961
_refine_ls_number_reflns 12841
_refine_ls_number_restraints 0
_refine_ls_restrained_S_all 1.029
_refine_ls_R_factor_all 0.0548
_refine_ls_R_factor_gt 0.0395
_refine_ls_shift/su_max 0.007
_refine_ls_shift/su_mean 0.000
_refine_ls_structure_factor_coef Fsqd
_refine_ls_weighting_details 'w=1/[\s^2^(Fo^2^)+(0.0293P)^2^+21.3358P] where P=(Fo^2^+2Fc^2^)/3'
_refine_ls_weighting_scheme calc
_refine_ls_wR_factor_gt 0.0898
_refine_ls_wR_factor_ref 0.0992
_reflns_Friedel_coverage 0.000
_reflns_number_gt 10461
_reflns_number_total 12841
_reflns_threshold_expression 'I > 2\s(I)'
_cod_data_source_file d4dt00254g2.cif
_cod_data_source_block 1-bpea-2D
_cod_depositor_comments 'Adding full bibliography for 7715517--7715522.cif.'
_cod_original_sg_symbol_H-M 'P 21/c'
_cod_database_code 7715517
_shelx_shelxl_version_number 2014/7
_shelx_space_group_comment
;
The symmetry employed for this shelxl refinement is uniquely defined
by the following loop, which should always be used as a source of
symmetry information in preference to the above space-group names.
They are only intended as comments.
;
_shelx_estimated_absorpt_t_min 0.742
_shelx_estimated_absorpt_t_max 0.953

loop_
_space_group_symop_operation_xyz
'x, y, z'
'-x, y+1/2, -z+1/2'
'-x, -y, -z'
'x, -y-1/2, z-1/2'

loop_
_atom_site_label
_atom_site_type_symbol
_atom_site_fract_x
_atom_site_fract_y
_atom_site_fract_z
_atom_site_U_iso_or_equiv
_atom_site_adp_type
_atom_site_occupancy
_atom_site_site_symmetry_order
_atom_site_calc_flag
_atom_site_refinement_flags_posn
_atom_site_refinement_flags_adp
_atom_site_refinement_flags_occupancy
_atom_site_disorder_assembly
_atom_site_disorder_group
C1 C -0.03754(15) 1.1080(4) 0.5651(3) 0.0569(14) Uani 1 1 d . . . . .
C2 C -0.04917(14) 1.3100(4) 0.5172(2) 0.0406(10) Uani 1 1 d . . . . .
C3 C -0.09152(17) 1.2377(4) 0.6306(3) 0.0536(13) Uani 1 1 d . . . . .
C4 C -0.15036(15) 1.0206(4) 0.6104(3) 0.0517(12) Uani 1 1 d . . . . .
C5 C -0.1853(3) 1.2054(7) 0.5897(5) 0.063(3) Uani 0.706(8) 1 d . . P A 1
C6 C -0.1983(3) 1.0571(10) 0.4826(5) 0.079(3) Uani 0.706(8) 1 d . . P A 1
C5' C -0.2015(6) 1.1636(17) 0.5595(10) 0.049(5) Uiso 0.294(8) 1 d . . P A 2
C6' C -0.1810(6) 0.9936(17) 0.4817(9) 0.045(4) Uiso 0.294(8) 1 d . . P A 2
C7 C -0.14484(17) 1.0845(5) 0.3545(3) 0.0564(13) Uani 1 1 d . . . . .
C8 C -0.06279(16) 1.1319(4) 0.3913(3) 0.0499(12) Uani 1 1 d . . . . .
C9 C -0.1008(2) 0.9414(4) 0.4286(3) 0.0706(18) Uani 1 1 d . . . . .
C10 C 0.55023(14) 0.5740(4) 0.1051(2) 0.0415(10) Uani 1 1 d . . . . .
C11 C 0.55380(14) 0.7642(4) 0.0337(2) 0.0403(10) Uani 1 1 d . . . . .
C12 C 0.60740(14) 0.7274(4) 0.1436(2) 0.0417(10) Uani 1 1 d . . . . .
C13 C 0.65086(12) 0.5020(4) 0.1384(2) 0.0384(10) Uani 1 1 d . . . . .
C14 C 0.70986(16) 0.5871(5) 0.0690(3) 0.0574(14) Uani 1 1 d . . . . .
C15 C 0.67063(18) 0.4110(5) 0.0119(3) 0.0659(15) Uani 1 1 d . . . . .
C16 C 0.62735(16) 0.5065(5) -0.1238(3) 0.0570(13) Uani 1 1 d . . . . .
C17 C 0.55667(14) 0.6217(4) -0.0967(2) 0.0391(10) Uani 1 1 d . . . . .
C18 C 0.57040(18) 0.4155(4) -0.0512(3) 0.0548(13) Uani 1 1 d . . . . .
C19 C -0.07210(16) 0.8429(4) 0.6667(3) 0.0522(12) Uani 1 1 d . . . . .
H19 H -0.0793 0.9098 0.6905 0.063 Uiso 1 1 calc R U . . .
C20 C -0.06256(15) 0.7481(4) 0.7062(3) 0.0550(13) Uani 1 1 d . . . . .
H20 H -0.0638 0.7511 0.7558 0.066 Uiso 1 1 calc R U . . .
C21 C -0.05139(14) 0.6500(4) 0.6754(3) 0.0520(12) Uani 1 1 d . . . . .
C22 C -0.05018(14) 0.6528(4) 0.6029(3) 0.0580(15) Uani 1 1 d . . . . .
H22 H -0.0424 0.5871 0.5783 0.070 Uiso 1 1 calc R U . . .
C23 C -0.06029(14) 0.7516(4) 0.5659(3) 0.0501(12) Uani 1 1 d . . . . .
H23 H -0.0589 0.7513 0.5163 0.060 Uiso 1 1 calc R U . . .
C24 C -0.04159(19) 0.5470(5) 0.7224(4) 0.081(2) Uani 1 1 d . . . . .
H24A H -0.0278 0.5748 0.7671 0.097 Uiso 1 1 calc R U . . .
H24B H -0.0685 0.5134 0.7337 0.097 Uiso 1 1 calc R U . . .
C25 C -0.01678(17) 0.4593(5) 0.6981(4) 0.077(2) Uani 1 1 d . . . . .
H25A H -0.0327 0.4240 0.6574 0.092 Uiso 1 1 calc R U . . .
H25B H -0.0139 0.4015 0.7356 0.092 Uiso 1 1 calc R U . . .
C26 C 0.02667(14) 0.4842(5) 0.6757(3) 0.0552(14) Uani 1 1 d . . . . .
C27 C 0.04495(16) 0.4097(4) 0.6332(3) 0.0537(13) Uani 1 1 d . . . . .
H27 H 0.0311 0.3414 0.6198 0.064 Uiso 1 1 calc R U . . .
C28 C 0.08283(15) 0.4324(4) 0.6100(2) 0.0477(11) Uani 1 1 d . . . . .
H28 H 0.0944 0.3792 0.5796 0.057 Uiso 1 1 calc R U . . .
C29 C 0.08830(13) 0.5975(4) 0.6715(2) 0.0389(10) Uani 1 1 d . . . . .
H29 H 0.1037 0.6627 0.6865 0.047 Uiso 1 1 calc R U . . .
C30 C 0.04912(15) 0.5805(4) 0.6966(2) 0.0500(12) Uani 1 1 d . . . . .
H30 H 0.0379 0.6336 0.7275 0.060 Uiso 1 1 calc R U . . .
C31 C 0.23611(14) 0.6693(4) 0.6105(2) 0.0452(11) Uani 1 1 d . . . . .
H31 H 0.2364 0.6885 0.5622 0.054 Uiso 1 1 calc R U . . .
C32 C 0.26618(14) 0.7159(4) 0.6572(2) 0.0483(11) Uani 1 1 d . . . . .
H32 H 0.2867 0.7652 0.6408 0.058 Uiso 1 1 calc R U . . .
C33 C 0.26628(13) 0.6902(4) 0.7279(2) 0.0409(10) Uani 1 1 d . . . . .
C34 C 0.23729(14) 0.6129(4) 0.7472(2) 0.0439(11) Uani 1 1 d . . . . .
H34 H 0.2374 0.5890 0.7948 0.053 Uiso 1 1 calc R U . . .
C35 C 0.20820(14) 0.5701(4) 0.6980(2) 0.0431(10) Uani 1 1 d . . . . .
H35 H 0.1883 0.5178 0.7130 0.052 Uiso 1 1 calc R U . . .
C36 C 0.29375(14) 0.7529(4) 0.7821(3) 0.0487(12) Uani 1 1 d . . . . .
H36A H 0.3227 0.7557 0.7675 0.058 Uiso 1 1 calc R U . . .
H36B H 0.2940 0.7134 0.8278 0.058 Uiso 1 1 calc R U . . .
C37 C 0.27687(15) 0.8727(4) 0.7892(2) 0.0471(11) Uani 1 1 d . . . . .
H37A H 0.2838 0.9176 0.7478 0.057 Uiso 1 1 calc R U . . .
H37B H 0.2461 0.8695 0.7895 0.057 Uiso 1 1 calc R U . . .
C38 C 0.29417(13) 0.9316(3) 0.8549(2) 0.0382(10) Uani 1 1 d . . . . .
C39 C 0.33400(15) 0.9740(4) 0.8617(3) 0.0515(12) Uani 1 1 d . . . . .
H39 H 0.3521 0.9647 0.8248 0.062 Uiso 1 1 calc R U . . .
C40 C 0.34768(14) 1.0299(4) 0.9223(2) 0.0495(12) Uani 1 1 d . . . . .
H40 H 0.3753 1.0590 0.9254 0.059 Uiso 1 1 calc R U . . .
C41 C 0.28565(15) 1.0066(4) 0.9701(2) 0.0490(12) Uani 1 1 d . . . . .
H41 H 0.2682 1.0182 1.0076 0.059 Uiso 1 1 calc R U . . .
C42 C 0.27003(15) 0.9503(4) 0.9112(3) 0.0547(13) Uani 1 1 d . . . . .
H42 H 0.2421 0.9236 0.9089 0.066 Uiso 1 1 calc R U . . .
C43 C 0.14842(14) 0.5091(4) 0.4207(2) 0.0422(10) Uani 1 1 d . . . . .
H43 H 0.1363 0.5820 0.4158 0.051 Uiso 1 1 calc R U . . .
C44 C 0.15646(14) 0.4517(4) 0.3605(2) 0.0449(11) Uani 1 1 d . . . . .
H44 H 0.1501 0.4852 0.3157 0.054 Uiso 1 1 calc R U . . .
C45 C 0.17387(14) 0.3453(4) 0.3655(2) 0.0455(11) Uani 1 1 d . . . . .
C46 C 0.18005(16) 0.3000(4) 0.4321(3) 0.0532(13) Uani 1 1 d . . . . .
H46 H 0.1901 0.2250 0.4382 0.064 Uiso 1 1 calc R U . . .
C47 C 0.17153(15) 0.3641(4) 0.4897(2) 0.0487(12) Uani 1 1 d . . . . .
H47 H 0.1766 0.3316 0.5350 0.058 Uiso 1 1 calc R U . . .
C48 C 0.18942(16) 0.2866(4) 0.3019(3) 0.0544(13) Uani 1 1 d . . . . .
H48A H 0.1701 0.3006 0.2602 0.065 Uiso 1 1 calc R U . . .
H48B H 0.1911 0.2041 0.3102 0.065 Uiso 1 1 calc R U . . .
C49 C 0.23221(17) 0.3330(4) 0.2899(3) 0.0612(15) Uani 1 1 d . . . . .
H49A H 0.2296 0.4150 0.2805 0.073 Uiso 1 1 calc R U . . .
H49B H 0.2504 0.3234 0.3336 0.073 Uiso 1 1 calc R U . . .
C50 C 0.25316(16) 0.2785(4) 0.2303(3) 0.0501(12) Uani 1 1 d . . . . .
C51 C 0.2536(2) 0.3284(5) 0.1662(3) 0.081(2) Uani 1 1 d . . . . .
H51 H 0.2384 0.3964 0.1572 0.097 Uiso 1 1 calc R U . . .
C52 C 0.27580(19) 0.2814(5) 0.1141(3) 0.0751(19) Uani 1 1 d . . . . .
H52 H 0.2751 0.3182 0.0697 0.090 Uiso 1 1 calc R U . . .
C53 C 0.29681(16) 0.1371(4) 0.1848(2) 0.0509(12) Uani 1 1 d . . . . .
H53 H 0.3117 0.0685 0.1923 0.061 Uiso 1 1 calc R U . . .
C54 C 0.27498(17) 0.1795(4) 0.2384(3) 0.0585(14) Uani 1 1 d . . . . .
H54 H 0.2750 0.1396 0.2816 0.070 Uiso 1 1 calc R U . . .
C55 C 0.40823(16) -0.0275(4) 0.0909(3) 0.0529(13) Uani 1 1 d . . . . .
H55 H 0.3931 -0.0673 0.0541 0.064 Uiso 1 1 calc R U . . .
C56 C 0.44526(15) -0.0726(4) 0.1181(3) 0.0509(12) Uani 1 1 d . . . . .
H56 H 0.4550 -0.1415 0.0998 0.061 Uiso 1 1 calc R U . . .
C57 C 0.46835(13) -0.0194(3) 0.1714(2) 0.0364(9) Uani 1 1 d . . . . .
C58 C 0.45166(14) 0.0792(4) 0.1966(2) 0.0408(10) Uani 1 1 d . . . . .
H58 H 0.4659 0.1187 0.2344 0.049 Uiso 1 1 calc R U . . .
C59 C 0.41404(13) 0.1201(4) 0.1664(2) 0.0390(10) Uani 1 1 d . . . . .
H59 H 0.4033 0.1880 0.1845 0.047 Uiso 1 1 calc R U . . .
C60 C 0.50918(13) -0.0705(4) 0.1998(2) 0.0426(10) Uani 1 1 d . . . . .
H60A H 0.5220 -0.1090 0.1606 0.051 Uiso 1 1 calc R U . . .
H60B H 0.5031 -0.1290 0.2347 0.051 Uiso 1 1 calc R U . . .
C61 C 0.54109(14) 0.0107(4) 0.2342(2) 0.0418(10) Uani 1 1 d . . . . .
H61A H 0.5302 0.0391 0.2782 0.050 Uiso 1 1 calc R U . . .
H61B H 0.5669 -0.0322 0.2475 0.050 Uiso 1 1 calc R U . . .
C62 C 0.55260(12) 0.1113(4) 0.1908(2) 0.0356(9) Uani 1 1 d . . . . .
C63 C 0.55068(14) 0.1108(4) 0.1179(2) 0.0406(10) Uani 1 1 d . . . . .
H63 H 0.5415 0.0451 0.0927 0.049 Uiso 1 1 calc R U . . .
C64 C 0.56213(14) 0.2062(4) 0.0818(2) 0.0401(10) Uani 1 1 d . . . . .
H64 H 0.5606 0.2036 0.0319 0.048 Uiso 1 1 calc R U . . .
C65 C 0.57656(15) 0.3026(4) 0.1840(2) 0.0463(11) Uani 1 1 d . . . . .
H65 H 0.5853 0.3697 0.2080 0.056 Uiso 1 1 calc R U . . .
C66 C 0.56581(14) 0.2105(4) 0.2232(2) 0.0424(10) Uani 1 1 d . . . . .
H66 H 0.5675 0.2154 0.2731 0.051 Uiso 1 1 calc R U . . .
Cu1 Cu -0.09246(2) 0.98521(4) 0.54544(3) 0.04258(14) Uani 1 1 d . . . . .
Cu2 Cu 0.15320(2) 0.57303(4) 0.56897(3) 0.03778(13) Uani 1 1 d . . . . .
Cu3 Cu 0.34323(2) 0.14698(4) 0.05836(3) 0.03520(12) Uani 1 1 d . . . . .
Cu4 Cu 0.59283(2) 0.43738(4) 0.06219(3) 0.03992(13) Uani 1 1 d . . . . .
Fe1 Fe -0.08028(2) 1.19607(5) 0.54381(4) 0.03257(15) Uani 0.9 1 d . . P A 1
Fe2 Fe -0.15633(2) 1.11150(6) 0.53645(4) 0.03930(17) Uani 0.9 1 d . . P A 1
Fe3 Fe -0.10963(2) 1.08842(5) 0.42951(3) 0.03472(16) Uani 0.9 1 d . . P A 1
Fe1' Fe -0.07348(17) 1.1774(5) 0.4966(3) 0.0299(12) Uiso 0.1 1 d . . P A 4
Fe2' Fe -0.13894(19) 1.1576(5) 0.5740(3) 0.0324(12) Uiso 0.1 1 d . . P A 4
Fe3' Fe -0.14127(18) 1.0708(5) 0.4465(3) 0.0320(12) Uiso 0.1 1 d . . P A 4
Fe4 Fe 0.58878(2) 0.65720(5) 0.06565(3) 0.03234(14) Uani 1 1 d . . . . .
Fe5 Fe 0.65848(2) 0.54161(5) 0.05083(3) 0.03589(14) Uani 1 1 d . . . . .
Fe6 Fe 0.59821(2) 0.54537(5) -0.05164(3) 0.03390(14) Uani 1 1 d . . . . .
N1 N -0.07183(11) 0.8466(3) 0.5965(2) 0.0419(9) Uani 1 1 d . . . . .
N2 N 0.10518(11) 0.5263(3) 0.62740(17) 0.0366(8) Uani 1 1 d . . . . .
N3 N 0.20664(11) 0.5988(3) 0.62989(18) 0.0390(8) Uani 1 1 d . . . . .
N4 N 0.32489(10) 1.0457(3) 0.97626(18) 0.0364(8) Uani 1 1 d . . . . .
N5 N 0.15650(11) 0.4692(3) 0.48538(18) 0.0380(8) Uani 1 1 d . . . . .
N6 N 0.29796(11) 0.1878(3) 0.12294(18) 0.0400(8) Uani 1 1 d . . . . .
N7 N 0.39217(11) 0.0692(3) 0.11319(18) 0.0371(8) Uani 1 1 d . . . . .
N8 N 0.57519(11) 0.3018(3) 0.11364(18) 0.0384(8) Uani 1 1 d . . . . .
O1 O -0.00538(16) 1.0676(3) 0.5840(3) 0.0937(10) Uani 1 1 d . . . . .
O2 O -0.02991(11) 1.3877(3) 0.50346(18) 0.0597(9) Uani 1 1 d . . . . .
O3 O -0.09673(13) 1.2688(3) 0.68624(17) 0.0662(10) Uani 1 1 d . . . . .
O4 O -0.15349(13) 0.9702(4) 0.6613(2) 0.0838(14) Uani 1 1 d . . . . .
O5 O -0.2039(3) 1.2603(6) 0.6251(5) 0.142(5) Uani 0.706(8) 1 d . . P A 1
O6 O -0.2268(2) 1.0232(8) 0.4530(3) 0.113(4) Uani 0.706(8) 1 d . . P A 1
O5' O -0.2315(4) 1.2031(12) 0.5788(7) 0.057(4) Uiso 0.294(8) 1 d . . P A 2
O6' O -0.1992(5) 0.9211(13) 0.4517(8) 0.080(5) Uiso 0.294(8) 1 d . . P A 2
O7 O -0.16660(16) 1.0819(5) 0.3040(2) 0.1002(16) Uani 1 1 d . . . . .
O8 O -0.03487(11) 1.1556(3) 0.3626(2) 0.0624(10) Uani 1 1 d . . . . .
O9 O -0.09644(16) 0.8464(4) 0.4148(3) 0.0937(10) Uani 1 1 d . . . . .
O10 O 0.52288(11) 0.5376(3) 0.1339(2) 0.0610(10) Uani 1 1 d . . . . .
O11 O 0.53188(11) 0.8368(3) 0.01502(19) 0.0603(9) Uani 1 1 d . . . . .
O12 O 0.61821(13) 0.7750(3) 0.19456(17) 0.0636(10) Uani 1 1 d . . . . .
O13 O 0.65131(10) 0.4807(3) 0.19825(17) 0.0521(8) Uani 1 1 d . . . . .
O14 O 0.74410(12) 0.6126(5) 0.0825(2) 0.0971(16) Uani 1 1 d . . . . .
O15 O 0.68008(17) 0.3245(4) -0.0109(3) 0.1075(18) Uani 1 1 d . . . . .
O16 O 0.64533(14) 0.4813(5) -0.1712(2) 0.0948(16) Uani 1 1 d . . . . .
O17 O 0.53027(11) 0.6700(3) -0.12638(18) 0.0536(8) Uani 1 1 d . . . . .
O18 O 0.55107(16) 0.3350(3) -0.0649(2) 0.0904(16) Uani 1 1 d . . . . .
S1 S -0.13324(3) 1.24706(8) 0.47207(5) 0.0326(2) Uani 1 1 d . . . . .
S2 S 0.63586(3) 0.68795(9) -0.01010(5) 0.0343(2) Uani 1 1 d . . . . .

loop_
_atom_site_aniso_label
_atom_site_aniso_U_11
_atom_site_aniso_U_22
_atom_site_aniso_U_33
_atom_site_aniso_U_23
_atom_site_aniso_U_13
_atom_site_aniso_U_12
C1 0.041(3) 0.036(3) 0.091(4) 0.000(3) -0.013(3) 0.010(2)
C2 0.040(2) 0.043(3) 0.038(2) -0.006(2) -0.0007(19) 0.001(2)
C3 0.078(4) 0.033(2) 0.049(3) 0.001(2) -0.005(3) -0.006(2)
C4 0.049(3) 0.042(3) 0.068(3) 0.007(2) 0.025(2) 0.005(2)
C5 0.083(6) 0.045(4) 0.066(6) 0.019(4) 0.046(5) 0.017(5)
C6 0.058(6) 0.096(8) 0.083(7) 0.010(5) 0.009(5) -0.029(6)
C7 0.065(3) 0.064(3) 0.040(3) -0.013(2) 0.002(2) -0.003(3)
C8 0.056(3) 0.035(2) 0.060(3) 0.001(2) 0.016(3) 0.012(2)
C9 0.133(6) 0.032(3) 0.044(3) -0.010(2) -0.009(3) 0.001(3)
C10 0.042(2) 0.042(2) 0.042(2) -0.009(2) 0.012(2) 0.001(2)
C11 0.040(2) 0.045(3) 0.037(2) -0.010(2) 0.0108(19) 0.000(2)
C12 0.050(3) 0.039(2) 0.037(2) -0.002(2) 0.012(2) -0.003(2)
C13 0.031(2) 0.041(2) 0.043(3) 0.003(2) 0.0008(18) -0.0002(19)
C14 0.044(3) 0.091(4) 0.038(3) 0.003(3) 0.008(2) -0.007(3)
C15 0.068(4) 0.074(4) 0.055(3) -0.012(3) -0.002(3) 0.026(3)
C16 0.059(3) 0.071(4) 0.041(3) -0.014(3) 0.001(2) 0.008(3)
C17 0.047(3) 0.035(2) 0.036(2) -0.0051(19) 0.004(2) -0.010(2)
C18 0.081(4) 0.038(3) 0.043(3) 0.000(2) -0.016(2) -0.002(3)
C19 0.059(3) 0.042(3) 0.055(3) -0.009(2) -0.005(2) 0.002(2)
C20 0.051(3) 0.053(3) 0.061(3) 0.008(3) 0.004(2) 0.009(2)
C21 0.037(3) 0.046(3) 0.075(4) 0.010(3) 0.017(2) 0.001(2)
C22 0.038(3) 0.026(2) 0.110(5) -0.011(3) 0.009(3) 0.004(2)
C23 0.046(3) 0.041(3) 0.063(3) -0.013(2) 0.000(2) 0.005(2)
C24 0.070(4) 0.056(3) 0.121(6) 0.037(4) 0.047(4) 0.009(3)
C25 0.049(3) 0.077(4) 0.108(5) 0.052(4) 0.023(3) 0.012(3)
C26 0.037(3) 0.057(3) 0.071(4) 0.038(3) -0.001(2) -0.005(2)
C27 0.054(3) 0.048(3) 0.059(3) 0.012(2) -0.003(2) -0.009(2)
C28 0.053(3) 0.044(3) 0.046(3) -0.002(2) 0.001(2) -0.010(2)
C29 0.044(2) 0.041(2) 0.032(2) -0.0005(18) 0.0056(18) -0.002(2)
C30 0.053(3) 0.055(3) 0.043(3) 0.013(2) 0.017(2) 0.021(2)
C31 0.047(3) 0.058(3) 0.032(2) -0.003(2) 0.005(2) -0.004(2)
C32 0.042(3) 0.054(3) 0.050(3) -0.004(2) 0.007(2) -0.009(2)
C33 0.040(2) 0.039(2) 0.043(3) -0.012(2) -0.0018(19) 0.007(2)
C34 0.052(3) 0.046(3) 0.033(2) -0.003(2) -0.001(2) 0.001(2)
C35 0.045(3) 0.043(3) 0.042(3) -0.001(2) 0.001(2) -0.004(2)
C36 0.044(3) 0.049(3) 0.051(3) -0.012(2) -0.010(2) 0.006(2)
C37 0.053(3) 0.044(3) 0.043(3) -0.006(2) -0.009(2) -0.003(2)
C38 0.042(2) 0.033(2) 0.040(2) -0.0016(18) 0.0006(19) -0.0011(19)
C39 0.049(3) 0.061(3) 0.047(3) -0.018(2) 0.015(2) -0.009(2)
C40 0.037(2) 0.062(3) 0.051(3) -0.019(2) 0.013(2) -0.014(2)
C41 0.046(3) 0.059(3) 0.044(3) -0.007(2) 0.018(2) -0.012(2)
C42 0.041(3) 0.064(3) 0.059(3) -0.010(3) 0.007(2) -0.020(2)
C43 0.042(2) 0.045(3) 0.040(3) -0.006(2) 0.0065(19) 0.010(2)
C44 0.048(3) 0.052(3) 0.035(2) -0.007(2) 0.011(2) 0.004(2)
C45 0.047(3) 0.043(3) 0.049(3) -0.014(2) 0.024(2) -0.010(2)
C46 0.068(3) 0.037(3) 0.058(3) -0.002(2) 0.029(3) 0.010(2)
C47 0.064(3) 0.042(3) 0.042(3) 0.002(2) 0.015(2) 0.010(2)
C48 0.064(3) 0.050(3) 0.054(3) -0.019(2) 0.032(3) -0.013(2)
C49 0.074(4) 0.052(3) 0.062(3) -0.018(3) 0.041(3) -0.013(3)
C50 0.061(3) 0.041(3) 0.052(3) -0.006(2) 0.031(2) -0.010(2)
C51 0.099(5) 0.077(4) 0.073(4) 0.025(3) 0.050(4) 0.050(4)
C52 0.087(4) 0.093(4) 0.050(3) 0.029(3) 0.037(3) 0.049(4)
C53 0.066(3) 0.044(3) 0.046(3) 0.007(2) 0.024(2) 0.012(2)
C54 0.079(4) 0.059(3) 0.041(3) 0.006(2) 0.029(3) 0.007(3)
C55 0.057(3) 0.046(3) 0.054(3) -0.020(2) -0.012(2) 0.009(2)
C56 0.056(3) 0.039(3) 0.057(3) -0.014(2) -0.003(2) 0.011(2)
C57 0.040(2) 0.033(2) 0.037(2) 0.0088(18) 0.0081(18) 0.0002(18)
C58 0.046(3) 0.045(3) 0.031(2) -0.0024(19) -0.0002(19) 0.004(2)
C59 0.046(2) 0.038(2) 0.034(2) -0.0056(18) 0.0067(19) 0.006(2)
C60 0.044(2) 0.039(2) 0.046(3) 0.011(2) 0.005(2) 0.007(2)
C61 0.042(2) 0.046(3) 0.037(2) 0.012(2) 0.0019(19) 0.006(2)
C62 0.030(2) 0.042(2) 0.035(2) 0.0034(19) 0.0071(17) 0.0048(18)
C63 0.048(3) 0.036(2) 0.038(2) -0.0018(19) 0.009(2) -0.003(2)
C64 0.050(3) 0.039(2) 0.033(2) -0.0040(19) 0.0111(19) -0.003(2)
C65 0.058(3) 0.046(3) 0.036(2) -0.003(2) 0.006(2) -0.006(2)
C66 0.048(3) 0.050(3) 0.030(2) 0.002(2) 0.0057(19) 0.000(2)
Cu1 0.0501(3) 0.0307(3) 0.0468(3) -0.0019(2) 0.0018(3) 0.0053(2)
Cu2 0.0383(3) 0.0422(3) 0.0330(3) -0.0067(2) 0.0032(2) 0.0011(2)
Cu3 0.0356(3) 0.0398(3) 0.0311(3) -0.0057(2) 0.0089(2) 0.0014(2)
Cu4 0.0485(3) 0.0377(3) 0.0344(3) -0.0011(2) 0.0085(2) -0.0082(2)
Fe1 0.0334(3) 0.0266(3) 0.0375(4) -0.0047(3) 0.0006(3) 0.0015(3)
Fe2 0.0320(4) 0.0449(4) 0.0419(4) 0.0055(3) 0.0094(3) 0.0001(3)
Fe3 0.0413(4) 0.0301(3) 0.0331(4) -0.0064(3) 0.0048(3) -0.0013(3)
Fe4 0.0330(3) 0.0337(3) 0.0314(3) -0.0060(2) 0.0093(2) -0.0019(2)
Fe5 0.0315(3) 0.0429(3) 0.0337(3) -0.0026(3) 0.0059(2) 0.0014(3)
Fe6 0.0411(3) 0.0334(3) 0.0274(3) -0.0049(2) 0.0040(2) -0.0008(3)
N1 0.046(2) 0.0299(19) 0.049(2) -0.0056(16) -0.0051(17) -0.0005(16)
N2 0.041(2) 0.037(2) 0.0316(18) -0.0017(15) 0.0024(15) -0.0040(16)
N3 0.039(2) 0.044(2) 0.034(2) -0.0039(16) 0.0026(15) 0.0026(17)
N4 0.0363(19) 0.039(2) 0.0349(19) -0.0009(15) 0.0067(15) -0.0031(16)
N5 0.039(2) 0.037(2) 0.039(2) -0.0055(16) 0.0097(16) 0.0042(16)
N6 0.042(2) 0.044(2) 0.035(2) 0.0048(16) 0.0153(16) 0.0060(17)
N7 0.041(2) 0.0344(19) 0.0359(19) -0.0035(15) 0.0069(16) 0.0041(16)
N8 0.042(2) 0.040(2) 0.0340(19) -0.0036(16) 0.0105(15) -0.0016(16)
O1 0.115(3) 0.0510(18) 0.111(3) -0.0084(17) -0.019(2) 0.0082(18)
O2 0.064(2) 0.055(2) 0.059(2) 0.0054(17) -0.0006(18) -0.0234(19)
O3 0.100(3) 0.065(2) 0.0341(19) -0.0034(17) 0.0138(19) -0.014(2)
O4 0.086(3) 0.086(3) 0.086(3) 0.049(3) 0.045(2) 0.025(2)
O5 0.186(9) 0.086(5) 0.173(9) 0.044(6) 0.143(8) 0.070(6)
O6 0.073(5) 0.190(9) 0.078(5) -0.030(5) 0.007(3) -0.076(5)
O7 0.106(4) 0.135(4) 0.056(3) -0.023(3) -0.022(3) 0.004(3)
O8 0.056(2) 0.065(2) 0.069(2) 0.0030(19) 0.0307(19) 0.0092(18)
O9 0.115(3) 0.0510(18) 0.111(3) -0.0084(17) -0.019(2) 0.0082(18)
O10 0.051(2) 0.063(2) 0.073(2) -0.0048(19) 0.0313(19) -0.0113(18)
O11 0.061(2) 0.059(2) 0.062(2) 0.0016(18) 0.0080(18) 0.0193(19)
O12 0.095(3) 0.058(2) 0.0376(19) -0.0110(17) 0.0017(18) -0.011(2)
O13 0.060(2) 0.054(2) 0.041(2) 0.0061(16) -0.0039(15) -0.0083(17)
O14 0.045(2) 0.179(5) 0.067(3) -0.003(3) 0.0059(19) -0.035(3)
O15 0.142(4) 0.089(3) 0.091(3) -0.035(3) -0.001(3) 0.061(3)
O16 0.081(3) 0.158(5) 0.047(2) -0.031(3) 0.018(2) 0.028(3)
O17 0.059(2) 0.0455(19) 0.054(2) 0.0007(16) -0.0131(17) 0.0017(17)
O18 0.154(4) 0.038(2) 0.071(3) 0.0075(18) -0.050(3) -0.033(2)
S1 0.0336(5) 0.0307(5) 0.0338(5) -0.0014(4) 0.0049(4) 0.0025(4)
S2 0.0359(5) 0.0349(5) 0.0333(5) -0.0035(4) 0.0107(4) -0.0046(4)

loop_
_atom_type_symbol
_atom_type_description
_atom_type_scat_dispersion_real
_atom_type_scat_dispersion_imag
_atom_type_scat_source
C C 0.0033 0.0016 'International Tables Vol C Tables 4.2.6.8 and 6.1.1.4'
H H 0.0000 0.0000 'International Tables Vol C Tables 4.2.6.8 and 6.1.1.4'
Cu Cu 0.3201 1.2651 'International Tables Vol C Tables 4.2.6.8 and 6.1.1.4'
Fe Fe 0.3463 0.8444 'International Tables Vol C Tables 4.2.6.8 and 6.1.1.4'
N N 0.0061 0.0033 'International Tables Vol C Tables 4.2.6.8 and 6.1.1.4'
O O 0.0106 0.0060 'International Tables Vol C Tables 4.2.6.8 and 6.1.1.4'
S S 0.1246 0.1234 'International Tables Vol C Tables 4.2.6.8 and 6.1.1.4'

loop_
_geom_angle_atom_site_label_1
_geom_angle_atom_site_label_2
_geom_angle_atom_site_label_3
_geom_angle
_geom_angle_site_symmetry_1
_geom_angle_site_symmetry_3
_geom_angle_publ_flag
O1 C1 Fe1 167.2(5) . . ?
O1 C1 Fe1' 151.8(6) . . ?
O1 C1 Cu1 116.3(4) . . ?
Fe1 C1 Cu1 75.96(18) . . ?
Fe1' C1 Cu1 74.6(2) . . ?
O2 C2 Fe1 175.7(4) . . ?
O2 C2 Fe1' 152.7(4) . . ?
O3 C3 Fe1 175.9(5) . . ?
O3 C3 Fe2' 119.1(5) . . ?
O4 C4 Fe2 167.2(4) . . ?
O4 C4 Fe2' 145.1(5) . . ?
O4 C4 Cu1 118.3(4) . . ?
Fe2 C4 Cu1 74.55(17) . . ?
Fe2' C4 Cu1 76.5(2) . . ?
O5 C5 Fe2 176.8(7) . . ?
O6 C6 Fe2 174.3(9) . . ?
O7 C7 Fe3' 145.7(5) . . ?
O7 C7 Fe3 177.5(5) . . ?
O8 C8 Fe3 174.6(5) . . ?
O8 C8 Fe1' 125.8(5) . . ?
O9 C9 Fe3 167.4(5) . . ?
O9 C9 Fe3' 147.6(6) . . ?
O9 C9 Cu1 115.6(4) . . ?
Fe3 C9 Cu1 76.97(18) . . ?
Fe3' C9 Cu1 72.6(2) . . ?
O10 C10 Fe4 168.6(4) . . ?
O10 C10 Cu4 113.5(3) . . ?
Fe4 C10 Cu4 77.92(15) . . ?
O11 C11 Fe4 177.1(4) . . ?
O12 C12 Fe4 177.6(4) . . ?
O13 C13 Fe5 170.8(4) . . ?
O13 C13 Cu4 118.5(3) . . ?
Fe5 C13 Cu4 70.57(15) . . ?
O14 C14 Fe5 176.9(6) . . ?
O15 C15 Fe5 176.6(6) . . ?
O16 C16 Fe6 178.5(5) . . ?
O17 C17 Fe6 179.0(4) . . ?
O18 C18 Fe6 166.5(4) . . ?
O18 C18 Cu4 116.3(4) . . ?
Fe6 C18 Cu4 77.15(18) . . ?
N1 C19 C20 123.9(5) . . ?
N1 C19 H19 118.1 . . ?
C20 C19 H19 118.1 . . ?
C21 C20 C19 121.0(5) . . ?
C21 C20 H20 119.5 . . ?
C19 C20 H20 119.5 . . ?
C20 C21 C22 115.9(5) . . ?
C20 C21 C24 118.4(5) . . ?
C22 C21 C24 125.7(5) . . ?
C21 C22 C23 120.2(5) . . ?
C21 C22 H22 119.9 . . ?
C23 C22 H22 119.9 . . ?
N1 C23 C22 123.4(5) . . ?
N1 C23 H23 118.3 . . ?
C22 C23 H23 118.3 . . ?
C25 C24 C21 119.4(5) . . ?
C25 C24 H24A 107.5 . . ?
C21 C24 H24A 107.5 . . ?
C25 C24 H24B 107.5 . . ?
C21 C24 H24B 107.5 . . ?
H24A C24 H24B 107.0 . . ?
C24 C25 C26 120.2(5) . . ?
C24 C25 H25A 107.3 . . ?
C26 C25 H25A 107.3 . . ?
C24 C25 H25B 107.3 . . ?
C26 C25 H25B 107.3 . . ?
H25A C25 H25B 106.9 . . ?
C27 C26 C30 117.7(4) . . ?
C27 C26 C25 119.1(5) . . ?
C30 C26 C25 123.2(6) . . ?
C28 C27 C26 120.2(5) . . ?
C28 C27 H27 119.9 . . ?
C26 C27 H27 119.9 . . ?
C27 C28 N2 124.0(5) . . ?
C27 C28 H28 118.0 . . ?
N2 C28 H28 118.0 . . ?
N2 C29 C30 122.9(4) . . ?
N2 C29 H29 118.5 . . ?
C30 C29 H29 118.5 . . ?
C26 C30 C29 118.9(5) . . ?
C26 C30 H30 120.6 . . ?
C29 C30 H30 120.6 . . ?
N3 C31 C32 123.3(4) . . ?
N3 C31 H31 118.3 . . ?
C32 C31 H31 118.3 . . ?
C31 C32 C33 119.6(4) . . ?
C31 C32 H32 120.2 . . ?
C33 C32 H32 120.2 . . ?
C34 C33 C32 117.0(4) . . ?
C34 C33 C36 121.3(4) . . ?
C32 C33 C36 121.5(4) . . ?
C35 C34 C33 120.2(4) . . ?
C35 C34 H34 119.9 . . ?
C33 C34 H34 119.9 . . ?
N3 C35 C34 123.1(4) . . ?
N3 C35 H35 118.4 . . ?
C34 C35 H35 118.4 . . ?
C33 C36 C37 108.9(4) . . ?
C33 C36 H36A 109.9 . . ?
C37 C36 H36A 109.9 . . ?
C33 C36 H36B 109.9 . . ?
C37 C36 H36B 109.9 . . ?
H36A C36 H36B 108.3 . . ?
C38 C37 C36 113.0(4) . . ?
C38 C37 H37A 109.0 . . ?
C36 C37 H37A 109.0 . . ?
C38 C37 H37B 109.0 . . ?
C36 C37 H37B 109.0 . . ?
H37A C37 H37B 107.8 . . ?
C39 C38 C42 115.9(4) . . ?
C39 C38 C37 122.4(4) . . ?
C42 C38 C37 121.6(4) . . ?
C38 C39 C40 119.7(4) . . ?
C38 C39 H39 120.1 . . ?
C40 C39 H39 120.1 . . ?
N4 C40 C39 124.1(4) . . ?
N4 C40 H40 117.9 . . ?
C39 C40 H40 117.9 . . ?
N4 C41 C42 121.9(4) . . ?
N4 C41 H41 119.1 . . ?
C42 C41 H41 119.1 . . ?
C41 C42 C38 121.3(4) . . ?
C41 C42 H42 119.3 . . ?
C38 C42 H42 119.3 . . ?
N5 C43 C44 124.4(4) . . ?
N5 C43 H43 117.8 . . ?
C44 C43 H43 117.8 . . ?
C43 C44 C45 119.5(4) . . ?
C43 C44 H44 120.2 . . ?
C45 C44 H44 120.2 . . ?
C46 C45 C44 116.7(4) . . ?
C46 C45 C48 121.6(5) . . ?
C44 C45 C48 121.3(4) . . ?
C47 C46 C45 119.8(4) . . ?
C47 C46 H46 120.1 . . ?
C45 C46 H46 120.1 . . ?
N5 C47 C46 123.7(4) . . ?
N5 C47 H47 118.1 . . ?
C46 C47 H47 118.1 . . ?
C45 C48 C49 108.0(4) . . ?
C45 C48 H48A 110.1 . . ?
C49 C48 H48A 110.1 . . ?
C45 C48 H48B 110.1 . . ?
C49 C48 H48B 110.1 . . ?
H48A C48 H48B 108.4 . . ?
C50 C49 C48 114.7(4) . . ?
C50 C49 H49A 108.6 . . ?
C48 C49 H49A 108.6 . . ?
C50 C49 H49B 108.6 . . ?
C48 C49 H49B 108.6 . . ?
H49A C49 H49B 107.6 . . ?
C51 C50 C54 115.9(4) . . ?
C51 C50 C49 121.7(5) . . ?
C54 C50 C49 122.3(5) . . ?
C50 C51 C52 120.7(5) . . ?
C50 C51 H51 119.6 . . ?
C52 C51 H51 119.6 . . ?
N6 C52 C51 123.1(5) . . ?
N6 C52 H52 118.4 . . ?
C51 C52 H52 118.4 . . ?
N6 C53 C54 122.9(5) . . ?
N6 C53 H53 118.5 . . ?
C54 C53 H53 118.5 . . ?
C50 C54 C53 120.9(5) . . ?
C50 C54 H54 119.6 . . ?
C53 C54 H54 119.6 . . ?
N7 C55 C56 123.8(4) . . ?
N7 C55 H55 118.1 . . ?
C56 C55 H55 118.1 . . ?
C57 C56 C55 120.8(4) . . ?
C57 C56 H56 119.6 . . ?
C55 C56 H56 119.6 . . ?
C56 C57 C58 116.2(4) . . ?
C56 C57 C60 119.6(4) . . ?
C58 C57 C60 124.2(4) . . ?
C57 C58 C59 119.8(4) . . ?
C57 C58 H58 120.1 . . ?
C59 C58 H58 120.1 . . ?
N7 C59 C58 123.6(4) . . ?
N7 C59 H59 118.2 . . ?
C58 C59 H59 118.2 . . ?
C57 C60 C61 116.4(4) . . ?
C57 C60 H60A 108.2 . . ?
C61 C60 H60A 108.2 . . ?
C57 C60 H60B 108.2 . . ?
C61 C60 H60B 108.2 . . ?
H60A C60 H60B 107.4 . . ?
C62 C61 C60 116.4(4) . . ?
C62 C61 H61A 108.2 . . ?
C60 C61 H61A 108.2 . . ?
C62 C61 H61B 108.2 . . ?
C60 C61 H61B 108.2 . . ?
H61A C61 H61B 107.3 . . ?
C66 C62 C63 116.3(4) . . ?
C66 C62 C61 120.2(4) . . ?
C63 C62 C61 123.4(4) . . ?
C64 C63 C62 119.9(4) . . ?
C64 C63 H63 120.0 . . ?
C62 C63 H63 120.0 . . ?
N8 C64 C63 123.4(4) . . ?
N8 C64 H64 118.3 . . ?
C63 C64 H64 118.3 . . ?
N8 C65 C66 123.1(4) . . ?
N8 C65 H65 118.5 . . ?
C66 C65 H65 118.5 . . ?
C65 C66 C62 120.7(4) . . ?
C65 C66 H66 119.7 . . ?
C62 C66 H66 119.7 . . ?
N1 Cu1 C9 107.50(17) . . ?
N1 Cu1 C1 102.42(16) . . ?
C9 Cu1 C1 109.8(2) . . ?
N1 Cu1 C4 97.92(17) . . ?
C9 Cu1 C4 120.9(2) . . ?
C1 Cu1 C4 115.49(19) . . ?
N1 Cu1 Fe1 140.44(10) . . ?
C9 Cu1 Fe1 102.71(13) . . ?
C1 Cu1 Fe1 42.19(12) . . ?
C4 Cu1 Fe1 87.69(12) . . ?
N1 Cu1 Fe2 139.19(11) . . ?
C9 Cu1 Fe2 91.69(17) . . ?
C1 Cu1 Fe2 104.32(12) . . ?
C4 Cu1 Fe2 42.41(13) . . ?
Fe1 Cu1 Fe2 62.76(2) . . ?
N1 Cu1 Fe1' 146.26(16) . . ?
C9 Cu1 Fe1' 82.0(2) . . ?
C1 Cu1 Fe1' 45.07(18) . . ?
C4 Cu1 Fe1' 104.66(18) . . ?
N1 Cu1 Fe3 149.28(11) . . ?
C9 Cu1 Fe3 42.34(13) . . ?
C1 Cu1 Fe3 87.44(14) . . ?
C4 Cu1 Fe3 103.95(13) . . ?
Fe1 Cu1 Fe3 62.66(2) . . ?
Fe2 Cu1 Fe3 62.26(2) . . ?
N1 Cu1 Fe3' 147.64(17) . . ?
C9 Cu1 Fe3' 49.6(2) . . ?
C1 Cu1 Fe3' 106.99(19) . . ?
C4 Cu1 Fe3' 81.49(19) . . ?
Fe1' Cu1 Fe3' 61.99(18) . . ?
N1 Cu1 Fe2' 135.76(17) . . ?
C9 Cu1 Fe2' 110.6(2) . . ?
C1 Cu1 Fe2' 85.17(18) . . ?
C4 Cu1 Fe2' 42.52(17) . . ?
Fe1' Cu1 Fe2' 62.17(18) . . ?
Fe3' Cu1 Fe2' 61.11(19) . . ?
N5 Cu2 N3 116.99(14) . . ?
N5 Cu2 N2 110.43(14) . . ?
N3 Cu2 N2 111.74(14) . . ?
N5 Cu2 S1 108.51(11) . 3_576 ?
N3 Cu2 S1 104.81(11) . 3_576 ?
N2 Cu2 S1 103.23(10) . 3_576 ?
N4 Cu3 N6 115.32(14) 1_544 . ?
N4 Cu3 N7 107.45(14) 1_544 . ?
N6 Cu3 N7 110.82(14) . . ?
N4 Cu3 S2 105.85(10) 1_544 3_665 ?
N6 Cu3 S2 106.55(11) . 3_665 ?
N7 Cu3 S2 110.74(10) . 3_665 ?
N8 Cu4 C18 107.41(17) . . ?
N8 Cu4 C10 101.20(15) . . ?
C18 Cu4 C10 105.30(18) . . ?
N8 Cu4 C13 101.24(15) . . ?
C18 Cu4 C13 143.18(18) . . ?
C10 Cu4 C13 90.99(15) . . ?
N8 Cu4 Fe5 136.37(11) . . ?
C18 Cu4 Fe5 101.06(15) . . ?
C10 Cu4 Fe5 102.32(12) . . ?
C13 Cu4 Fe5 42.50(11) . . ?
N8 Cu4 Fe6 150.47(10) . . ?
C18 Cu4 Fe6 43.15(13) . . ?
C10 Cu4 Fe6 91.61(12) . . ?
C13 Cu4 Fe6 105.06(11) . . ?
Fe5 Cu4 Fe6 64.05(2) . . ?
N8 Cu4 Fe4 141.11(10) . . ?
C18 Cu4 Fe4 97.25(13) . . ?
C10 Cu4 Fe4 42.17(11) . . ?
C13 Cu4 Fe4 72.86(11) . . ?
Fe5 Cu4 Fe4 63.10(2) . . ?
Fe6 Cu4 Fe4 61.63(2) . . ?
C1 Fe1 C2 94.0(2) . . ?
C1 Fe1 C3 99.0(3) . . ?
C2 Fe1 C3 102.1(2) . . ?
C1 Fe1 S1 150.62(19) . . ?
C2 Fe1 S1 92.33(14) . . ?
C3 Fe1 S1 107.64(18) . . ?
C1 Fe1 Cu1 61.85(16) . . ?
C2 Fe1 Cu1 147.72(14) . . ?
C3 Fe1 Cu1 102.67(15) . . ?
S1 Fe1 Cu1 99.52(4) . . ?
C1 Fe1 Fe2 119.74(17) . . ?
C2 Fe1 Fe2 144.34(14) . . ?
C3 Fe1 Fe2 84.66(17) . . ?
S1 Fe1 Fe2 52.76(3) . . ?
Cu1 Fe1 Fe2 58.78(2) . . ?
C1 Fe1 Fe3 97.64(18) . . ?
C2 Fe1 Fe3 107.86(14) . . ?
C3 Fe1 Fe3 144.41(17) . . ?
S1 Fe1 Fe3 53.22(3) . . ?
Cu1 Fe1 Fe3 59.13(2) . . ?
Fe2 Fe1 Fe3 59.78(3) . . ?
C6 Fe2 C4 106.2(4) . . ?
C6 Fe2 C5 98.6(5) . . ?
C4 Fe2 C5 87.6(3) . . ?
C6 Fe2 S1 102.6(3) . . ?
C4 Fe2 S1 150.64(18) . . ?
C5 Fe2 S1 94.2(2) . . ?
C6 Fe2 Cu1 114.0(4) . . ?
C4 Fe2 Cu1 63.05(15) . . ?
C5 Fe2 Cu1 140.5(3) . . ?
S1 Fe2 Cu1 99.54(4) . . ?
C6 Fe2 Fe3 88.0(3) . . ?
C4 Fe2 Fe3 121.18(15) . . ?
C5 Fe2 Fe3 147.6(2) . . ?
S1 Fe2 Fe3 53.48(3) . . ?
Cu1 Fe2 Fe3 59.18(2) . . ?
C6 Fe2 Fe1 147.1(3) . . ?
C4 Fe2 Fe1 98.05(17) . . ?
C5 Fe2 Fe1 104.4(3) . . ?
S1 Fe2 Fe1 53.12(3) . . ?
Cu1 Fe2 Fe1 58.46(2) . . ?
Fe3 Fe2 Fe1 60.20(2) . . ?
C7 Fe3 C9 93.5(3) . . ?
C7 Fe3 C8 100.8(2) . . ?
C9 Fe3 C8 98.0(3) . . ?
C7 Fe3 S1 95.94(18) . . ?
C9 Fe3 S1 154.8(2) . . ?
C8 Fe3 S1 103.05(15) . . ?
C7 Fe3 Cu1 141.12(18) . . ?
C9 Fe3 Cu1 60.70(17) . . ?
C8 Fe3 Cu1 110.67(17) . . ?
S1 Fe3 Cu1 98.52(4) . . ?
C7 Fe3 Fe2 105.27(17) . . ?
C9 Fe3 Fe2 102.2(2) . . ?
C8 Fe3 Fe2 145.74(17) . . ?
S1 Fe3 Fe2 52.79(3) . . ?
Cu1 Fe3 Fe2 58.57(2) . . ?
C7 Fe3 Fe1 148.76(18) . . ?
C9 Fe3 Fe1 115.81(18) . . ?
C8 Fe3 Fe1 86.31(17) . . ?
S1 Fe3 Fe1 52.89(3) . . ?
Cu1 Fe3 Fe1 58.21(2) . . ?
Fe2 Fe3 Fe1 60.02(3) . . ?
C2 Fe1' C1 89.6(3) . . ?
C2 Fe1' S1 94.7(3) . . ?
C1 Fe1' S1 146.4(4) . . ?
C2 Fe1' C8 109.4(3) . . ?
C1 Fe1' C8 114.5(4) . . ?
S1 Fe1' C8 95.4(3) . . ?
C2 Fe1' Cu1 144.8(3) . . ?
C1 Fe1' Cu1 60.4(2) . . ?
S1 Fe1' Cu1 101.1(2) . . ?
C8 Fe1' Cu1 100.2(3) . . ?
C2 Fe1' Fe3' 146.9(3) . . ?
C1 Fe1' Fe3' 119.8(3) . . ?
S1 Fe1' Fe3' 52.52(18) . . ?
C8 Fe1' Fe3' 73.8(3) . . ?
Cu1 Fe1' Fe3' 59.52(18) . . ?
C2 Fe1' Fe2' 107.8(3) . . ?
C1 Fe1' Fe2' 92.8(3) . . ?
S1 Fe1' Fe2' 54.24(19) . . ?
C8 Fe1' Fe2' 133.3(3) . . ?
Cu1 Fe1' Fe2' 60.05(18) . . ?
Fe3' Fe1' Fe2' 59.6(2) . . ?
C4 Fe2' C3 112.1(4) . . ?
C4 Fe2' S1 142.2(4) . . ?
C3 Fe2' S1 97.9(3) . . ?
C4 Fe2' Cu1 60.9(2) . . ?
C3 Fe2' Cu1 93.2(3) . . ?
S1 Fe2' Cu1 96.1(2) . . ?
C4 Fe2' Fe3' 90.7(3) . . ?
C3 Fe2' Fe3' 129.9(3) . . ?
S1 Fe2' Fe3' 51.72(18) . . ?
Cu1 Fe2' Fe3' 58.81(18) . . ?
C4 Fe2' Fe1' 118.7(3) . . ?
C3 Fe2' Fe1' 70.3(3) . . ?
S1 Fe2' Fe1' 50.20(17) . . ?
Cu1 Fe2' Fe1' 57.78(17) . . ?
Fe3' Fe2' Fe1' 59.7(2) . . ?
C7 Fe3' C9 84.3(3) . . ?
C7 Fe3' S1 97.8(3) . . ?
C9 Fe3' S1 133.8(3) . . ?
C7 Fe3' Cu1 139.6(4) . . ?
C9 Fe3' Cu1 57.8(2) . . ?
S1 Fe3' Cu1 99.1(2) . . ?
C7 Fe3' Fe2' 151.7(4) . . ?
C9 Fe3' Fe2' 117.8(3) . . ?
S1 Fe3' Fe2' 54.41(18) . . ?
Cu1 Fe3' Fe2' 60.07(18) . . ?
C7 Fe3' Fe1' 108.2(3) . . ?
C9 Fe3' Fe1' 84.2(3) . . ?
S1 Fe3' Fe1' 51.10(18) . . ?
Cu1 Fe3' Fe1' 58.49(17) . . ?
Fe2' Fe3' Fe1' 60.7(2) . . ?
C12 Fe4 C11 97.0(2) . . ?
C12 Fe4 C10 96.2(2) . . ?
C11 Fe4 C10 95.5(2) . . ?
C12 Fe4 S2 105.48(14) . . ?
C11 Fe4 S2 96.05(14) . . ?
C10 Fe4 S2 153.87(14) . . ?
C12 Fe4 Cu4 118.39(15) . . ?
C11 Fe4 Cu4 137.41(14) . . ?
C10 Fe4 Cu4 59.90(14) . . ?
S2 Fe4 Cu4 96.36(4) . . ?
C12 Fe4 Fe6 153.70(15) . . ?
C11 Fe4 Fe6 100.10(13) . . ?
C10 Fe4 Fe6 101.81(14) . . ?
S2 Fe4 Fe6 53.04(3) . . ?
Cu4 Fe4 Fe6 57.86(2) . . ?
C12 Fe4 Fe5 95.36(15) . . ?
C11 Fe4 Fe5 148.26(14) . . ?
C10 Fe4 Fe5 112.04(14) . . ?
S2 Fe4 Fe5 52.40(3) . . ?
Cu4 Fe4 Fe5 55.89(2) . . ?
Fe6 Fe4 Fe5 60.19(2) . . ?
C14 Fe5 C13 94.9(2) . . ?
C14 Fe5 C15 96.8(3) . . ?
C13 Fe5 C15 102.4(2) . . ?
C14 Fe5 S2 97.81(19) . . ?
C13 Fe5 S2 130.57(14) . . ?
C15 Fe5 S2 123.01(19) . . ?
C14 Fe5 Cu4 159.79(18) . . ?
C13 Fe5 Cu4 66.93(14) . . ?
C15 Fe5 Cu4 79.4(2) . . ?
S2 Fe5 Cu4 100.88(4) . . ?
C14 Fe5 Fe6 140.47(17) . . ?
C13 Fe5 Fe6 123.88(13) . . ?
C15 Fe5 Fe6 82.93(18) . . ?
S2 Fe5 Fe6 52.82(3) . . ?
Cu4 Fe5 Fe6 59.23(2) . . ?
C14 Fe5 Fe4 127.7(2) . . ?
C13 Fe5 Fe4 82.08(14) . . ?
C15 Fe5 Fe4 134.97(19) . . ?
S2 Fe5 Fe4 52.84(3) . . ?
Cu4 Fe5 Fe4 61.02(2) . . ?
Fe6 Fe5 Fe4 59.49(2) . . ?
C16 Fe6 C18 94.1(3) . . ?
C16 Fe6 C17 100.1(2) . . ?
C18 Fe6 C17 94.6(2) . . ?
C16 Fe6 S2 99.88(18) . . ?
C18 Fe6 S2 158.21(16) . . ?
C17 Fe6 S2 99.19(14) . . ?
C16 Fe6 Cu4 127.08(18) . . ?
C18 Fe6 Cu4 59.70(15) . . ?
C17 Fe6 Cu4 125.06(14) . . ?
S2 Fe6 Cu4 98.51(4) . . ?
C16 Fe6 Fe4 152.25(18) . . ?
C18 Fe6 Fe4 110.01(17) . . ?
C17 Fe6 Fe4 91.58(14) . . ?
S2 Fe6 Fe4 53.13(3) . . ?
Cu4 Fe6 Fe4 60.51(2) . . ?
C16 Fe6 Fe5 99.69(17) . . ?
C18 Fe6 Fe5 108.85(16) . . ?
C17 Fe6 Fe5 147.89(14) . . ?
S2 Fe6 Fe5 52.48(3) . . ?
Cu4 Fe6 Fe5 56.72(2) . . ?
Fe4 Fe6 Fe5 60.32(2) . . ?
C23 N1 C19 115.6(4) . . ?
C23 N1 Cu1 125.0(3) . . ?
C19 N1 Cu1 119.2(3) . . ?
C29 N2 C28 116.2(4) . . ?
C29 N2 Cu2 122.0(3) . . ?
C28 N2 Cu2 119.8(3) . . ?
C31 N3 C35 116.6(4) . . ?
C31 N3 Cu2 121.7(3) . . ?
C35 N3 Cu2 119.3(3) . . ?
C40 N4 C41 117.0(4) . . ?
C40 N4 Cu3 122.6(3) . 1_566 ?
C41 N4 Cu3 119.5(3) . 1_566 ?
C43 N5 C47 115.7(4) . . ?
C43 N5 Cu2 119.9(3) . . ?
C47 N5 Cu2 123.9(3) . . ?
C52 N6 C53 116.4(4) . . ?
C52 N6 Cu3 121.7(3) . . ?
C53 N6 Cu3 119.8(3) . . ?
C55 N7 C59 115.7(4) . . ?
C55 N7 Cu3 121.5(3) . . ?
C59 N7 Cu3 121.9(3) . . ?
C64 N8 C65 116.6(4) . . ?
C64 N8 Cu4 123.5(3) . . ?
C65 N8 Cu4 119.9(3) . . ?
Fe1' S1 Fe3' 76.4(2) . . ?
Fe2 S1 Fe1 74.12(4) . . ?
Fe2 S1 Fe3 73.73(4) . . ?
Fe1 S1 Fe3 73.89(4) . . ?
Fe1' S1 Fe2' 75.6(2) . . ?
Fe3' S1 Fe2' 73.9(2) . . ?
Fe1' S1 Cu2 130.72(16) . 3_576 ?
Fe3' S1 Cu2 141.18(16) . 3_576 ?
Fe2 S1 Cu2 139.51(5) . 3_576 ?
Fe1 S1 Cu2 129.87(5) . 3_576 ?
Fe3 S1 Cu2 138.21(5) . 3_576 ?
Fe2' S1 Cu2 133.22(16) . 3_576 ?
Fe5 S2 Fe6 74.69(4) . . ?
Fe5 S2 Fe4 74.76(4) . . ?
Fe6 S2 Fe4 73.83(4) . . ?
Fe5 S2 Cu3 142.96(5) . 3_665 ?
Fe6 S2 Cu3 133.20(5) . 3_665 ?
Fe4 S2 Cu3 130.09(5) . 3_665 ?

loop_
_geom_bond_atom_site_label_1
_geom_bond_atom_site_label_2
_geom_bond_distance
_geom_bond_site_symmetry_2
_geom_bond_publ_flag
C1 O1 1.173(6) . ?
C1 Fe1 1.750(5) . ?
C1 Fe1' 1.872(8) . ?
C1 Cu1 2.298(5) . ?
C2 O2 1.149(5) . ?
C2 Fe1 1.775(5) . ?
C2 Fe1' 1.786(7) . ?
C3 O3 1.147(6) . ?
C3 Fe1 1.788(5) . ?
C3 Fe2' 2.039(8) . ?
C4 O4 1.150(6) . ?
C4 Fe2 1.775(5) . ?
C4 Fe2' 1.814(7) . ?
C4 Cu1 2.346(5) . ?
C5 O5 1.137(9) . ?
C5 Fe2 1.807(8) . ?
C6 O6 1.116(10) . ?
C6 Fe2 1.759(10) . ?
C5' O5' 1.16(2) . ?
C6' O6' 1.17(2) . ?
C7 O7 1.150(6) . ?
C7 Fe3' 1.757(8) . ?
C7 Fe3 1.762(5) . ?
C8 O8 1.119(6) . ?
C8 Fe3 1.794(5) . ?
C8 Fe1' 2.132(8) . ?
C9 O9 1.165(6) . ?
C9 Fe3 1.765(5) . ?
C9 Fe3' 2.055(8) . ?
C9 Cu1 2.285(5) . ?
C10 O10 1.152(5) . ?
C10 Fe4 1.790(5) . ?
C10 Cu4 2.307(4) . ?
C11 O11 1.151(5) . ?
C11 Fe4 1.774(5) . ?
C12 O12 1.156(5) . ?
C12 Fe4 1.771(5) . ?
C13 O13 1.169(5) . ?
C13 Fe5 1.768(4) . ?
C13 Cu4 2.407(4) . ?
C14 O14 1.153(6) . ?
C14 Fe5 1.749(5) . ?
C15 O15 1.160(6) . ?
C15 Fe5 1.772(6) . ?
C16 O16 1.147(6) . ?
C16 Fe6 1.779(5) . ?
C17 O17 1.140(5) . ?
C17 Fe6 1.783(5) . ?
C18 O18 1.158(6) . ?
C18 Fe6 1.779(5) . ?
C18 Cu4 2.246(5) . ?
C19 N1 1.340(6) . ?
C19 C20 1.375(7) . ?
C19 H19 0.9500 . ?
C20 C21 1.362(7) . ?
C20 H20 0.9500 . ?
C21 C22 1.387(8) . ?
C21 C24 1.534(7) . ?
C22 C23 1.393(7) . ?
C22 H22 0.9500 . ?
C23 N1 1.332(6) . ?
C23 H23 0.9500 . ?
C24 C25 1.408(8) . ?
C24 H24A 0.9900 . ?
C24 H24B 0.9900 . ?
C25 C26 1.518(7) . ?
C25 H25A 0.9900 . ?
C25 H25B 0.9900 . ?
C26 C27 1.360(7) . ?
C26 C30 1.392(7) . ?
C27 C28 1.352(7) . ?
C27 H27 0.9500 . ?
C28 N2 1.353(6) . ?
C28 H28 0.9500 . ?
C29 N2 1.334(5) . ?
C29 C30 1.394(6) . ?
C29 H29 0.9500 . ?
C30 H30 0.9500 . ?
C31 N3 1.335(6) . ?
C31 C32 1.382(6) . ?
C31 H31 0.9500 . ?
C32 C33 1.381(6) . ?
C32 H32 0.9500 . ?
C33 C34 1.375(6) . ?
C33 C36 1.507(6) . ?
C34 C35 1.375(6) . ?
C34 H34 0.9500 . ?
C35 N3 1.340(5) . ?
C35 H35 0.9500 . ?
C36 C37 1.529(6) . ?
C36 H36A 0.9900 . ?
C36 H36B 0.9900 . ?
C37 C38 1.505(6) . ?
C37 H37A 0.9900 . ?
C37 H37B 0.9900 . ?
C38 C39 1.373(6) . ?
C38 C42 1.387(6) . ?
C39 C40 1.378(6) . ?
C39 H39 0.9500 . ?
C40 N4 1.317(5) . ?
C40 H40 0.9500 . ?
C41 N4 1.342(6) . ?
C41 C42 1.370(7) . ?
C41 H41 0.9500 . ?
C42 H42 0.9500 . ?
C43 N5 1.329(6) . ?
C43 C44 1.375(6) . ?
C43 H43 0.9500 . ?
C44 C45 1.380(7) . ?
C44 H44 0.9500 . ?
C45 C46 1.380(7) . ?
C45 C48 1.512(6) . ?
C46 C47 1.378(6) . ?
C46 H46 0.9500 . ?
C47 N5 1.336(6) . ?
C47 H47 0.9500 . ?
C48 C49 1.514(7) . ?
C48 H48A 0.9900 . ?
C48 H48B 0.9900 . ?
C49 C50 1.507(6) . ?
C49 H49A 0.9900 . ?
C49 H49B 0.9900 . ?
C50 C51 1.358(7) . ?
C50 C54 1.369(7) . ?
C51 C52 1.382(7) . ?
C51 H51 0.9500 . ?
C52 N6 1.322(6) . ?
C52 H52 0.9500 . ?
C53 N6 1.326(6) . ?
C53 C54 1.375(6) . ?
C53 H53 0.9500 . ?
C54 H54 0.9500 . ?
C55 N7 1.337(6) . ?
C55 C56 1.373(7) . ?
C55 H55 0.9500 . ?
C56 C57 1.369(6) . ?
C56 H56 0.9500 . ?
C57 C58 1.384(6) . ?
C57 C60 1.511(6) . ?
C58 C59 1.390(6) . ?
C58 H58 0.9500 . ?
C59 N7 1.337(5) . ?
C59 H59 0.9500 . ?
C60 C61 1.522(6) . ?
C60 H60A 0.9900 . ?
C60 H60B 0.9900 . ?
C61 C62 1.512(6) . ?
C61 H61A 0.9900 . ?
C61 H61B 0.9900 . ?
C62 C66 1.381(6) . ?
C62 C63 1.388(6) . ?
C63 C64 1.386(6) . ?
C63 H63 0.9500 . ?
C64 N8 1.338(5) . ?
C64 H64 0.9500 . ?
C65 N8 1.340(5) . ?
C65 C66 1.380(6) . ?
C65 H65 0.9500 . ?
C66 H66 0.9500 . ?
Cu1 N1 1.997(4) . ?
Cu1 Fe1 2.5278(8) . ?
Cu1 Fe2 2.5364(9) . ?
Cu1 Fe1' 2.548(6) . ?
Cu1 Fe3 2.5527(9) . ?
Cu1 Fe3' 2.576(6) . ?
Cu1 Fe2' 2.610(6) . ?
Cu2 N5 2.022(3) . ?
Cu2 N3 2.029(4) . ?
Cu2 N2 2.043(3) . ?
Cu2 S1 2.3434(11) 3_576 ?
Cu3 N4 2.027(3) 1_544 ?
Cu3 N6 2.030(3) . ?
Cu3 N7 2.046(4) . ?
Cu3 S2 2.2817(11) 3_665 ?
Cu4 N8 1.985(4) . ?
Cu4 Fe5 2.4676(8) . ?
Cu4 Fe6 2.5362(8) . ?
Cu4 Fe4 2.6072(8) . ?
Fe1 S1 2.1931(12) . ?
Fe1 Fe2 2.6371(9) . ?
Fe1 Fe3 2.6418(9) . ?
Fe2 S1 2.1827(12) . ?
Fe2 Fe3 2.6309(9) . ?
Fe3 S1 2.2024(12) . ?
Fe1' S1 2.113(6) . ?
Fe1' Fe3' 2.639(8) . ?
Fe1' Fe2' 2.664(8) . ?
Fe2' S1 2.232(6) . ?
Fe2' Fe3' 2.637(8) . ?
Fe3' S1 2.155(6) . ?
Fe4 S2 2.1952(11) . ?
Fe4 Fe6 2.6356(8) . ?
Fe4 Fe5 2.6579(8) . ?
Fe5 S2 2.1826(12) . ?
Fe5 Fe6 2.6542(8) . ?
Fe6 S2 2.1926(12) . ?
N4 Cu3 2.027(3) 1_566 ?
S1 Cu2 2.3435(11) 3_576 ?
S2 Cu3 2.2818(11) 3_665 ?
